data_4025546
loop_
_publ_author_name
'Alexander O. Terent'ev'
'Dmitry A. Borisov'
'Ivan A. Yaremenko'
'Vladimir V. Chernyshev'
'Gennady I. Nikishin'

_publ_contact_author V.V.Chernyshev
_publ_contact_author_address
;
      Department of Chemistry 
      Moscow State University
      119991 Moscow
      Russia
;
_publ_contact_author_email vladimir@struct.chem.msu.ru
_publ_contact_author_fax '+ 7-495-9390898'
_publ_contact_author_name 'Dr. Vladimir V. Chernyshev'
_publ_contact_author_phone '+ 7-495-9393654'
_publ_section_title
;
 Synthesis of Asymmetric Peroxides: Transition Metal (Cu, Fe, Mn, Co)
 Catalyzed Peroxidation of \b-Dicarbonyl Compounds with tert-Butyl
 Hydroperoxide
;
_journal_name_full 'Journal of Organic Chemistry'
_journal_page_first 5065
_journal_page_last 5071
_journal_paper_doi 10.1021/jo100793j
_journal_volume 75
_journal_year 2010
_chemical_formula_moiety 'C16 H21 N O6'
_chemical_formula_sum 'C16 H21 N O6'
_chemical_formula_weight 323.34
_chemical_name_systematic
; 
 ? 
;
_space_group_IT_number 61
_symmetry_cell_setting orthorhombic
_symmetry_space_group_name_Hall '-P 2ac 2ab'
_symmetry_space_group_name_H-M 'P b c a'
_atom_sites_solution_hydrogens geom
_atom_sites_solution_primary direct
_atom_sites_solution_secondary difmap
_audit_creation_method SHELXL-97
_cell_angle_alpha 90.00
_cell_angle_beta 90.00
_cell_angle_gamma 90.00
_cell_formula_units_Z 8
_cell_length_a 7.2714(16)
_cell_length_b 18.978(3)
_cell_length_c 25.506(3)
_cell_measurement_reflns_used 25
_cell_measurement_temperature 293(2)
_cell_measurement_theta_max 32.48
_cell_measurement_theta_min 27.33
_cell_volume 3519.7(10)
_computing_cell_refinement 'CAD4 Express (Enraf Nonius, 1994)'
_computing_data_collection 'CAD4 Express (Enraf Nonius, 1994)'
_computing_data_reduction 'XCAD4 (Harms & Wocadlo, 1995)'
_computing_structure_refinement 'SHELXL97 (Sheldrick, 2008)'
_computing_structure_solution 'SHELXS97 (Sheldrick, 2008)'
_diffrn_ambient_temperature 293(2)
_diffrn_detector 'scintillation LiI'
_diffrn_detector_dtime 1.195
_diffrn_measured_fraction_theta_full 1.000
_diffrn_measured_fraction_theta_max 1.000
_diffrn_measurement_device '\k-geometry diffractometer'
_diffrn_measurement_device_type 'Enraf Nonius CAD4'
_diffrn_measurement_method 'non-profiled omega scans'
_diffrn_radiation_monochromator graphite
_diffrn_radiation_probe x-ray
_diffrn_radiation_source 'fine-focus sealed tube'
_diffrn_radiation_type CuK\a
_diffrn_radiation_wavelength 1.54184
_diffrn_reflns_av_sigmaI/netI 0.0292
_diffrn_reflns_limit_h_max 8
_diffrn_reflns_limit_h_min 0
_diffrn_reflns_limit_k_max 23
_diffrn_reflns_limit_k_min 0
_diffrn_reflns_limit_l_max 31
_diffrn_reflns_limit_l_min 0
_diffrn_reflns_number 3324
_diffrn_reflns_theta_full 69.93
_diffrn_reflns_theta_max 69.93
_diffrn_reflns_theta_min 3.47
_diffrn_source 'Enraf Nonius FR590'
_diffrn_standards_decay_% 1
_diffrn_standards_interval_time 120
_diffrn_standards_number 2
_exptl_absorpt_coefficient_mu 0.784
_exptl_absorpt_correction_T_max 0.88
_exptl_absorpt_correction_T_min 0.73
_exptl_absorpt_correction_type psi-scan
_exptl_crystal_colour colourless
_exptl_crystal_density_diffrn 1.220
_exptl_crystal_density_method 'not measured'
_exptl_crystal_description prism
_exptl_crystal_F_000 1376
_exptl_crystal_size_max 0.50
_exptl_crystal_size_mid 0.27
_exptl_crystal_size_min 0.20
_refine_diff_density_max 0.278
_refine_diff_density_min -0.219
_refine_diff_density_rms 0.049
_refine_ls_extinction_coef 0.0006(2)
_refine_ls_extinction_expression Fc^*^=kFc[1+0.001xFc^2^\l^3^/sin(2\q)]^-1/4^
_refine_ls_extinction_method SHELXL
_refine_ls_goodness_of_fit_ref 1.057
_refine_ls_hydrogen_treatment constr
_refine_ls_matrix_type full
_refine_ls_number_parameters 214
_refine_ls_number_reflns 3324
_refine_ls_number_restraints 0
_refine_ls_restrained_S_all 1.057
_refine_ls_R_factor_all 0.0968
_refine_ls_R_factor_gt 0.0702
_refine_ls_shift/su_max 0.002
_refine_ls_shift/su_mean 0.000
_refine_ls_structure_factor_coef Fsqd
_refine_ls_weighting_details 'calc w=1/[\s^2^(Fo^2^)+(0.1028P)^2^+1.4526P] where P=(Fo^2^+2Fc^2^)/3'
_refine_ls_weighting_scheme calc
_refine_ls_wR_factor_gt 0.1921
_refine_ls_wR_factor_ref 0.2160
_reflns_number_gt 2258
_reflns_number_total 3324
_reflns_threshold_expression >2sigma(I)
_cod_data_source_file jo100793j_si_003.cif
_cod_data_source_block ioh28
_cod_original_cell_volume 3519.8(10)
_cod_database_code 4025546

loop_
_symmetry_equiv_pos_as_xyz
'x, y, z'
'-x+1/2, -y, z+1/2'
'x+1/2, -y+1/2, -z'
'-x, y+1/2, -z+1/2'
'-x, -y, -z'
'x-1/2, y, -z-1/2'
'-x-1/2, y-1/2, z'
'x, -y-1/2, z-1/2'

loop_
_atom_site_label
_atom_site_type_symbol
_atom_site_fract_x
_atom_site_fract_y
_atom_site_fract_z
_atom_site_U_iso_or_equiv
_atom_site_adp_type
_atom_site_occupancy
_atom_site_symmetry_multiplicity
_atom_site_calc_flag
_atom_site_refinement_flags
_atom_site_disorder_assembly
_atom_site_disorder_group
O1 O 0.2173(3) 0.85619(9) 0.10464(7) 0.0523(5) Uani 1 1 d . . .
O2 O 0.2760(3) 0.78215(9) 0.10129(7) 0.0619(6) Uani 1 1 d . . .
C3 C 0.2844(4) 0.88830(12) 0.05827(9) 0.0466(6) Uani 1 1 d . . .
C4 C 0.2005(4) 0.96300(14) 0.05751(11) 0.0511(6) Uani 1 1 d . . .
O5 O 0.2298(4) 0.99910(11) 0.01942(9) 0.0729(7) Uani 1 1 d . . .
C6 C 0.5709(4) 0.93503(14) 0.10293(11) 0.0521(7) Uani 1 1 d . . .
C7 C 0.4955(4) 0.89345(14) 0.05772(11) 0.0546(7) Uani 1 1 d . . .
H7A H 0.5469 0.8463 0.0587 0.065 Uiso 1 1 calc . . .
H7B H 0.5343 0.9154 0.0252 0.065 Uiso 1 1 calc . . .
O8 O 0.3110(4) 0.83898(13) -0.02730(9) 0.0898(8) Uani 1 1 d . . .
C9 C 0.5969(4) 1.00738(15) 0.09919(11) 0.0568(7) Uani 1 1 d . . .
H9 H 0.5689 1.0302 0.0679 0.068 Uiso 1 1 calc . . .
C10 C 0.2118(5) 0.84965(14) 0.00906(11) 0.0603(8) Uani 1 1 d . . .
C11 C 0.6809(5) 0.9410(2) 0.19210(13) 0.0796(11) Uani 1 1 d . . .
H11 H 0.7093 0.9191 0.2237 0.096 Uiso 1 1 calc . . .
C12 C 0.6153(5) 0.90240(17) 0.14991(13) 0.0676(9) Uani 1 1 d . . .
H12 H 0.6009 0.8539 0.1532 0.081 Uiso 1 1 calc . . .
C13 C 0.6633(4) 1.04585(17) 0.14061(13) 0.0632(8) Uani 1 1 d . . .
H13 H 0.6808 1.0942 0.1374 0.076 Uiso 1 1 calc . . .
C14 C 0.2017(5) 0.74500(16) 0.14605(12) 0.0707(9) Uani 1 1 d . . .
C15 C 0.7029(4) 1.0125(2) 0.18623(12) 0.0677(9) Uani 1 1 d . . .
N16 N 0.7733(5) 1.0538(3) 0.23091(14) 0.0956(11) Uani 1 1 d . . .
O17 O 0.7810(6) 1.0245(3) 0.27340(13) 0.1460(16) Uani 1 1 d . . .
C18 C 0.0924(5) 0.98733(17) 0.10280(14) 0.0759(10) Uani 1 1 d . . .
H18A H 0.0466 1.0339 0.0961 0.114 Uiso 1 1 calc R . .
H18B H 0.1690 0.9881 0.1334 0.114 Uiso 1 1 calc R . .
H18C H -0.0091 0.9559 0.1085 0.114 Uiso 1 1 calc R . .
C19 C 0.0120(5) 0.8314(2) 0.00880(14) 0.0861(12) Uani 1 1 d . . .
H19A H -0.0573 0.8704 -0.0047 0.129 Uiso 1 1 calc R . .
H19B H -0.0275 0.8212 0.0439 0.129 Uiso 1 1 calc R . .
H19C H -0.0075 0.7907 -0.0129 0.129 Uiso 1 1 calc R . .
O20 O 0.8162(6) 1.1151(2) 0.22293(15) 0.1412(15) Uani 1 1 d . . .
C21 C -0.0078(6) 0.7487(2) 0.14535(16) 0.0956(13) Uani 1 1 d . . .
H21A H -0.0462 0.7967 0.1497 0.143 Uiso 1 1 calc R . .
H21B H -0.0564 0.7207 0.1735 0.143 Uiso 1 1 calc R . .
H21C H -0.0526 0.7310 0.1125 0.143 Uiso 1 1 calc R . .
C22 C 0.2770(8) 0.7737(3) 0.19651(14) 0.1181(19) Uani 1 1 d . . .
H22A H 0.4071 0.7654 0.1980 0.177 Uiso 1 1 calc R . .
H22B H 0.2183 0.7506 0.2255 0.177 Uiso 1 1 calc R . .
H22C H 0.2537 0.8234 0.1983 0.177 Uiso 1 1 calc R . .
C23 C 0.2617(7) 0.67014(19) 0.13419(18) 0.1098(16) Uani 1 1 d . . .
H23A H 0.2167 0.6566 0.1003 0.165 Uiso 1 1 calc R . .
H23B H 0.2127 0.6389 0.1603 0.165 Uiso 1 1 calc R . .
H23C H 0.3935 0.6676 0.1345 0.165 Uiso 1 1 calc R . .

loop_
_atom_site_aniso_label
_atom_site_aniso_U_11
_atom_site_aniso_U_22
_atom_site_aniso_U_33
_atom_site_aniso_U_23
_atom_site_aniso_U_13
_atom_site_aniso_U_12
O1 0.0693(12) 0.0373(9) 0.0505(10) 0.0021(7) 0.0100(9) 0.0001(8)
O2 0.0886(16) 0.0386(9) 0.0585(11) 0.0097(8) 0.0155(11) 0.0087(9)
C3 0.0585(16) 0.0383(12) 0.0429(12) 0.0020(10) 0.0066(12) 0.0006(11)
C4 0.0520(15) 0.0424(13) 0.0588(15) -0.0022(12) 0.0002(13) -0.0012(12)
O5 0.0911(17) 0.0517(11) 0.0760(14) 0.0180(11) 0.0084(12) 0.0090(11)
C6 0.0439(14) 0.0565(15) 0.0559(15) 0.0057(12) 0.0063(12) 0.0029(12)
C7 0.0574(17) 0.0499(14) 0.0564(15) -0.0023(12) 0.0100(13) 0.0026(12)
O8 0.127(2) 0.0844(17) 0.0575(13) -0.0210(12) 0.0112(14) -0.0036(16)
C9 0.0598(17) 0.0557(16) 0.0549(15) 0.0033(13) -0.0016(14) 0.0038(13)
C10 0.090(2) 0.0412(14) 0.0498(15) 0.0014(11) -0.0050(15) -0.0004(14)
C11 0.072(2) 0.109(3) 0.0575(18) 0.0243(19) -0.0094(16) 0.001(2)
C12 0.066(2) 0.0683(19) 0.0690(19) 0.0181(15) -0.0031(16) -0.0003(16)
C13 0.0585(17) 0.0626(18) 0.0684(18) -0.0082(15) 0.0007(15) 0.0051(14)
C14 0.107(3) 0.0529(17) 0.0523(16) 0.0146(13) 0.0105(17) -0.0059(18)
C15 0.0546(18) 0.093(3) 0.0558(17) -0.0100(16) 0.0030(14) 0.0064(17)
N16 0.083(2) 0.133(3) 0.070(2) -0.030(2) -0.0104(18) 0.011(2)
O17 0.166(4) 0.204(4) 0.0688(18) -0.021(2) -0.039(2) 0.027(3)
C18 0.075(2) 0.0548(17) 0.098(2) -0.0062(17) 0.029(2) 0.0056(16)
C19 0.097(3) 0.082(2) 0.078(2) -0.0013(18) -0.027(2) -0.022(2)
O20 0.167(4) 0.139(3) 0.118(3) -0.055(2) -0.015(2) -0.032(3)
C21 0.105(3) 0.083(3) 0.099(3) 0.016(2) 0.023(3) -0.021(2)
C22 0.173(5) 0.123(4) 0.059(2) 0.029(2) -0.018(3) -0.054(3)
C23 0.156(4) 0.057(2) 0.116(3) 0.033(2) 0.032(3) 0.015(2)

loop_
_atom_type_symbol
_atom_type_description
_atom_type_scat_dispersion_real
_atom_type_scat_dispersion_imag
_atom_type_scat_source
C C 0.0181 0.0091 'International Tables Vol C Tables 4.2.6.8 and 6.1.1.4'
H H 0.0000 0.0000 'International Tables Vol C Tables 4.2.6.8 and 6.1.1.4'
N N 0.0311 0.0180 'International Tables Vol C Tables 4.2.6.8 and 6.1.1.4'
O O 0.0492 0.0322 'International Tables Vol C Tables 4.2.6.8 and 6.1.1.4'

loop_
_geom_angle_atom_site_label_1
_geom_angle_atom_site_label_2
_geom_angle_atom_site_label_3
_geom_angle
_geom_angle_site_symmetry_1
_geom_angle_site_symmetry_3
_geom_angle_publ_flag
C3 O1 O2 105.21(16) . . ?
C14 O2 O1 108.1(2) . . ?
O1 C3 C7 112.2(2) . . ?
O1 C3 C4 105.6(2) . . ?
C7 C3 C4 109.6(2) . . ?
O1 C3 C10 110.8(2) . . ?
C7 C3 C10 111.3(2) . . ?
C4 C3 C10 106.9(2) . . ?
O5 C4 C18 123.2(3) . . ?
O5 C4 C3 117.5(2) . . ?
C18 C4 C3 119.3(2) . . ?
C12 C6 C9 117.9(3) . . ?
C12 C6 C7 120.9(3) . . ?
C9 C6 C7 121.1(3) . . ?
C6 C7 C3 113.0(2) . . ?
C6 C7 H7A 109.0 . . ?
C3 C7 H7A 109.0 . . ?
C6 C7 H7B 109.0 . . ?
C3 C7 H7B 109.0 . . ?
H7A C7 H7B 107.8 . . ?
C13 C9 C6 121.4(3) . . ?
C13 C9 H9 119.3 . . ?
C6 C9 H9 119.3 . . ?
O8 C10 C19 123.1(3) . . ?
O8 C10 C3 120.4(3) . . ?
C19 C10 C3 116.5(3) . . ?
C15 C11 C12 118.5(3) . . ?
C15 C11 H11 120.7 . . ?
C12 C11 H11 120.7 . . ?
C11 C12 C6 121.0(3) . . ?
C11 C12 H12 119.5 . . ?
C6 C12 H12 119.5 . . ?
C15 C13 C9 119.2(3) . . ?
C15 C13 H13 120.4 . . ?
C9 C13 H13 120.4 . . ?
O2 C14 C22 111.3(3) . . ?
O2 C14 C23 101.1(3) . . ?
C22 C14 C23 114.0(4) . . ?
O2 C14 C21 110.0(3) . . ?
C22 C14 C21 111.0(4) . . ?
C23 C14 C21 109.2(3) . . ?
C13 C15 C11 122.0(3) . . ?
C13 C15 N16 119.3(4) . . ?
C11 C15 N16 118.7(3) . . ?
O17 N16 O20 124.8(4) . . ?
O17 N16 C15 117.4(4) . . ?
O20 N16 C15 117.8(4) . . ?
C4 C18 H18A 109.5 . . ?
C4 C18 H18B 109.5 . . ?
H18A C18 H18B 109.5 . . ?
C4 C18 H18C 109.5 . . ?
H18A C18 H18C 109.5 . . ?
H18B C18 H18C 109.5 . . ?
C10 C19 H19A 109.5 . . ?
C10 C19 H19B 109.5 . . ?
H19A C19 H19B 109.5 . . ?
C10 C19 H19C 109.5 . . ?
H19A C19 H19C 109.5 . . ?
H19B C19 H19C 109.5 . . ?
C14 C21 H21A 109.5 . . ?
C14 C21 H21B 109.5 . . ?
H21A C21 H21B 109.5 . . ?
C14 C21 H21C 109.5 . . ?
H21A C21 H21C 109.5 . . ?
H21B C21 H21C 109.5 . . ?
C14 C22 H22A 109.5 . . ?
C14 C22 H22B 109.5 . . ?
H22A C22 H22B 109.5 . . ?
C14 C22 H22C 109.5 . . ?
H22A C22 H22C 109.5 . . ?
H22B C22 H22C 109.5 . . ?
C14 C23 H23A 109.5 . . ?
C14 C23 H23B 109.5 . . ?
H23A C23 H23B 109.5 . . ?
C14 C23 H23C 109.5 . . ?
H23A C23 H23C 109.5 . . ?
H23B C23 H23C 109.5 . . ?

loop_
_geom_bond_atom_site_label_1
_geom_bond_atom_site_label_2
_geom_bond_distance
_geom_bond_site_symmetry_2
_geom_bond_publ_flag
O1 C3 1.417(3) . ?
O1 O2 1.471(2) . ?
O2 C14 1.447(3) . ?
C3 C7 1.538(4) . ?
C3 C4 1.544(3) . ?
C3 C10 1.547(4) . ?
C4 O5 1.208(3) . ?
C4 C18 1.472(4) . ?
C6 C12 1.387(4) . ?
C6 C9 1.389(4) . ?
C6 C7 1.501(4) . ?
C7 H7A 0.9700 . ?
C7 H7B 0.9700 . ?
O8 C10 1.192(4) . ?
C9 C13 1.372(4) . ?
C9 H9 0.9300 . ?
C10 C19 1.494(5) . ?
C11 C15 1.373(5) . ?
C11 C12 1.387(5) . ?
C11 H11 0.9300 . ?
C12 H12 0.9300 . ?
C13 C15 1.356(4) . ?
C13 H13 0.9300 . ?
C14 C22 1.501(5) . ?
C14 C23 1.517(5) . ?
C14 C21 1.525(5) . ?
C15 N16 1.475(5) . ?
N16 O17 1.219(5) . ?
N16 O20 1.221(5) . ?
C18 H18A 0.9600 . ?
C18 H18B 0.9600 . ?
C18 H18C 0.9600 . ?
C19 H19A 0.9600 . ?
C19 H19B 0.9600 . ?
C19 H19C 0.9600 . ?
C21 H21A 0.9600 . ?
C21 H21B 0.9600 . ?
C21 H21C 0.9600 . ?
C22 H22A 0.9600 . ?
C22 H22B 0.9600 . ?
C22 H22C 0.9600 . ?
C23 H23A 0.9600 . ?
C23 H23B 0.9600 . ?
C23 H23C 0.9600 . ?

loop_
_geom_hbond_atom_site_label_D
_geom_hbond_atom_site_label_H
_geom_hbond_atom_site_label_A
_geom_hbond_distance_DH
_geom_hbond_distance_HA
_geom_hbond_distance_DA
_geom_hbond_angle_DHA
_geom_hbond_site_symmetry_A
C7 H7B O5 0.97 2.62 3.467(6) 146 5_675
C18 H18B O17 0.97 2.61 3.514(6) 158 6_556
